data_7240118
loop_
_publ_author_name
'Recio, Javier'
'Filace, Fabiana'
'Gala, Elena'
'P\'erez-Redondo, Adri\'an'
'\'Alvarez-Builla, Julio'
'Burgos, Carolina'

_publ_section_title
;
 Studies on the preparation of aminobipyridines and bipyridine sultams via
 an intramolecular free radical pathway
;
_journal_issue 18
_journal_name_full 'RSC Advances'
_journal_page_first 10447
_journal_page_last 10451
_journal_paper_doi 10.1039/D0RA02026E
_journal_volume 10
_journal_year 2020
_chemical_formula_moiety 'C11 H9 N3 O2 S'
_chemical_formula_sum 'C11 H9 N3 O2 S'
_chemical_formula_weight 247.27
_space_group_IT_number 2
_space_group_name_Hall '-P 1'
_space_group_name_H-M_alt 'P -1'
_symmetry_cell_setting triclinic
_symmetry_Int_Tables_number 2
_symmetry_space_group_name_Hall '-P 1'
_symmetry_space_group_name_H-M 'P -1'
_atom_sites_solution_hydrogens geom
_atom_sites_solution_primary dual
_atom_sites_solution_secondary dual
_audit_conform_dict_location ftp://ftp.iucr.org/pub/cif_core.dic
_audit_conform_dict_name cif_core.dic
_audit_conform_dict_version 2.4.3
_audit_creation_date 2019-07-19T15:52:58-00:00
_audit_creation_method 'WinGX routine CIF_UPDATE'
_audit_update_record
;
2019-11-20 deposited with the CCDC.	2020-03-04 downloaded from the CCDC.
;
_cell_angle_alpha 99.965(3)
_cell_angle_beta 95.925(4)
_cell_angle_gamma 97.050(3)
_cell_formula_units_Z 2
_cell_length_a 6.9735(3)
_cell_length_b 7.8762(2)
_cell_length_c 9.8077(4)
_cell_measurement_reflns_used 70
_cell_measurement_temperature 200(2)
_cell_measurement_theta_max 21
_cell_measurement_theta_min 3
_cell_measurement_wavelength 0.71073
_cell_volume 522.26(3)
_computing_cell_refinement 'Dirax/lsq (Duisenberg & Schreurs, 1989-2000)'
_computing_data_collection 'Collect (Bruker AXS BV, 1997-2004)'
_computing_data_reduction 'EvalCCD (Duisenberg & Schreurs 1990-2000)'
_computing_molecular_graphics 'ORTEP-3 for Windows (Farrugia, 2012)'
_computing_publication_material 'WinGX publication routines (Farrugia, 2012)'
_computing_structure_refinement 'SHELXL-2014/7 (Sheldrick, 2014)'
_computing_structure_solution 'SHELXT-2014 (Sheldrick, 2014)'
_diffrn_ambient_temperature 200(2)
_diffrn_detector 'CCD plate'
_diffrn_detector_area_resol_mean 9
_diffrn_measured_fraction_theta_full 0.999
_diffrn_measured_fraction_theta_max 1
_diffrn_measurement_device '95mm CCD camera on \k-goniostat'
_diffrn_measurement_device_type KappaCCD
_diffrn_measurement_method 'CCD rotation images, thick slices'
_diffrn_orient_matrix_UB_11 -0.002796
_diffrn_orient_matrix_UB_12 0.06034
_diffrn_orient_matrix_UB_13 0.09811
_diffrn_orient_matrix_UB_21 0.13111
_diffrn_orient_matrix_UB_22 -0.031656
_diffrn_orient_matrix_UB_23 0.027692
_diffrn_orient_matrix_UB_31 0.063438
_diffrn_orient_matrix_UB_32 0.111013
_diffrn_orient_matrix_UB_33 -0.022389
_diffrn_radiation_monochromator 'horizonally mounted graphite crystal'
_diffrn_radiation_probe x-ray
_diffrn_radiation_type MoK\a
_diffrn_radiation_wavelength 0.71073
_diffrn_reflns_av_R_equivalents 0.0341
_diffrn_reflns_av_unetI/netI 0.0209
_diffrn_reflns_Laue_measured_fraction_full 0.999
_diffrn_reflns_Laue_measured_fraction_max 1
_diffrn_reflns_limit_h_max 9
_diffrn_reflns_limit_h_min -9
_diffrn_reflns_limit_k_max 10
_diffrn_reflns_limit_k_min -10
_diffrn_reflns_limit_l_max 12
_diffrn_reflns_limit_l_min -12
_diffrn_reflns_number 13956
_diffrn_reflns_point_group_measured_fraction_full 0.999
_diffrn_reflns_point_group_measured_fraction_max 1
_diffrn_reflns_reduction_process
;
        Scaled and merged with Sortav
        R.H. Blessing, (1987) Cryst. Rev. 1, 3-58
        R.H. Blessing, (1989) J. Appl. Cryst. 22, 396-397
;
_diffrn_reflns_theta_full 25
_diffrn_reflns_theta_max 27.496
_diffrn_reflns_theta_min 2.653
_diffrn_source 'Enraf Nonius FR590'
_diffrn_standards_number 0
_exptl_absorpt_coefficient_mu 0.302
_exptl_absorpt_correction_T_max 0.954
_exptl_absorpt_correction_T_min 0.889
_exptl_absorpt_correction_type multi-scan
_exptl_absorpt_process_details
;
 R.H. Blessing, Acta Cryst. (1995), A51, 33-38
;
_exptl_crystal_colour colourless
_exptl_crystal_density_diffrn 1.572
_exptl_crystal_density_method 'not measured'
_exptl_crystal_description prism
_exptl_crystal_F_000 256
_exptl_crystal_recrystallization_method 'Re-crystallisation from solvent: toluene'
_exptl_crystal_size_max 0.39
_exptl_crystal_size_mid 0.36
_exptl_crystal_size_min 0.22
_refine_diff_density_max 0.424
_refine_diff_density_min -0.747
_refine_diff_density_rms 0.132
_refine_ls_extinction_method none
_refine_ls_goodness_of_fit_ref 1.159
_refine_ls_hydrogen_treatment constr
_refine_ls_matrix_type full
_refine_ls_number_constraints 0
_refine_ls_number_parameters 155
_refine_ls_number_reflns 2389
_refine_ls_number_restraints 0
_refine_ls_restrained_S_all 1.159
_refine_ls_R_factor_all 0.0502
_refine_ls_R_factor_gt 0.042
_refine_ls_shift/su_max 0
_refine_ls_shift/su_mean 0
_refine_ls_structure_factor_coef Fsqd
_refine_ls_weighting_details 'w=1/[\s^2^(Fo^2^)+(0.0588P)^2^+0.2354P] where P=(Fo^2^+2Fc^2^)/3'
_refine_ls_weighting_scheme calc
_refine_ls_wR_factor_gt 0.1044
_refine_ls_wR_factor_ref 0.1122
_reflns_Friedel_coverage 0
_reflns_number_gt 2086
_reflns_number_total 2389
_reflns_threshold_expression 'I > 2\s(I)'
_cod_data_source_file d0ra02026e2.cif
_cod_data_source_block 5ba
_cod_depositor_comments 'Adding full bibliography for 7240118.cif.'
_cod_database_code 7240118

loop_
_symmetry_equiv_pos_as_xyz
'x, y, z'
'-x, -y, -z'

loop_
_atom_site_label
_atom_site_type_symbol
_atom_site_fract_x
_atom_site_fract_y
_atom_site_fract_z
_atom_site_U_iso_or_equiv
_atom_site_adp_type
_atom_site_occupancy
_atom_site_site_symmetry_order
_atom_site_calc_flag
_atom_site_refinement_flags_posn
_atom_site_refinement_flags_adp
_atom_site_refinement_flags_occupancy
_atom_site_disorder_assembly
_atom_site_disorder_group
C1 C 0.6334(2) 0.3160(2) 0.36945(17) 0.0217(3) Uani 1 1 d . . . . .
C2 C 0.6144(3) 0.2364(2) 0.58047(19) 0.0300(4) Uani 1 1 d . . . . .
H2 H 0.573 0.1515 0.6333 0.036 Uiso 1 1 calc R U . . .
C3 C 0.7134(3) 0.3946(3) 0.65157(18) 0.0290(4) Uani 1 1 d . . . . .
H3 H 0.7376 0.4182 0.7506 0.035 Uiso 1 1 calc R U . . .
C4 C 0.7767(2) 0.5181(2) 0.57506(17) 0.0246(4) Uani 1 1 d . . . . .
H4 H 0.8455 0.628 0.6214 0.03 Uiso 1 1 calc R U . . .
C5 C 0.7389(2) 0.4805(2) 0.42996(17) 0.0208(3) Uani 1 1 d . . . . .
C6 C 0.7985(2) 0.6074(2) 0.34381(17) 0.0210(3) Uani 1 1 d . . . . .
C7 C 0.9112(3) 0.8882(2) 0.3273(2) 0.0304(4) Uani 1 1 d . . . . .
H7 H 0.9565 1.0054 0.3718 0.036 Uiso 1 1 calc R U . . .
C8 C 0.9019(3) 0.8475(2) 0.1829(2) 0.0327(4) Uani 1 1 d . . . . .
H8 H 0.9377 0.935 0.131 0.039 Uiso 1 1 calc R U . . .
C9 C 0.8396(3) 0.6776(2) 0.11662(19) 0.0281(4) Uani 1 1 d . . . . .
H9 H 0.8314 0.6444 0.0181 0.034 Uiso 1 1 calc R U . . .
C10 C 0.7892(2) 0.5570(2) 0.19911(17) 0.0215(3) Uani 1 1 d . . . . .
C11 C 0.4338(3) 0.1161(2) 0.1661(2) 0.0356(4) Uani 1 1 d . . . . .
H11A H 0.4964 0.0125 0.1726 0.053 Uiso 1 1 calc R U . . .
H11B H 0.3888 0.1161 0.0681 0.053 Uiso 1 1 calc R U . . .
H11C H 0.3224 0.115 0.2193 0.053 Uiso 1 1 calc R U . . .
N1 N 0.5750(2) 0.27365(18) 0.22358(15) 0.0249(3) Uani 1 1 d . . . . .
N2 N 0.5733(2) 0.19579(19) 0.44114(16) 0.0274(3) Uani 1 1 d . . . . .
N3 N 0.8609(2) 0.77380(18) 0.40751(15) 0.0260(3) Uani 1 1 d . . . . .
O1 O 0.6384(2) 0.31297(18) -0.01557(13) 0.0373(3) Uani 1 1 d . . . . .
O2 O 0.9088(2) 0.25802(16) 0.14374(14) 0.0324(3) Uani 1 1 d . . . . .
S1 S 0.73467(6) 0.33645(5) 0.12379(4) 0.02431(15) Uani 1 1 d . . . . .

loop_
_atom_site_aniso_label
_atom_site_aniso_U_11
_atom_site_aniso_U_22
_atom_site_aniso_U_33
_atom_site_aniso_U_23
_atom_site_aniso_U_13
_atom_site_aniso_U_12
C1 0.0216(8) 0.0204(7) 0.0238(8) 0.0046(6) 0.0059(6) 0.0028(6)
C2 0.0310(9) 0.0332(9) 0.0318(9) 0.0164(8) 0.0113(7) 0.0074(7)
C3 0.0282(9) 0.0410(10) 0.0215(8) 0.0098(7) 0.0061(7) 0.0107(7)
C4 0.0225(8) 0.0289(9) 0.0219(8) 0.0020(6) 0.0030(6) 0.0049(7)
C5 0.0205(8) 0.0209(8) 0.0216(8) 0.0039(6) 0.0044(6) 0.0041(6)
C6 0.0184(7) 0.0204(7) 0.0237(8) 0.0028(6) 0.0033(6) 0.0020(6)
C7 0.0329(9) 0.0179(8) 0.0384(10) 0.0033(7) 0.0055(8) -0.0014(7)
C8 0.0384(10) 0.0224(8) 0.0387(10) 0.0129(7) 0.0052(8) -0.0005(7)
C9 0.0334(9) 0.0257(8) 0.0257(9) 0.0082(7) 0.0042(7) 0.0012(7)
C10 0.0238(8) 0.0173(7) 0.0228(8) 0.0033(6) 0.0030(6) 0.0014(6)
C11 0.0410(11) 0.0264(9) 0.0327(10) 0.0007(7) 0.0018(8) -0.0121(8)
N1 0.0299(7) 0.0201(7) 0.0220(7) 0.0015(5) 0.0043(6) -0.0046(6)
N2 0.0301(8) 0.0236(7) 0.0311(8) 0.0099(6) 0.0094(6) 0.0029(6)
N3 0.0271(7) 0.0199(7) 0.0291(8) 0.0005(6) 0.0045(6) 0.0006(6)
O1 0.0542(9) 0.0323(7) 0.0209(7) 0.0024(5) 0.0006(6) -0.0042(6)
O2 0.0390(7) 0.0239(6) 0.0371(7) 0.0053(5) 0.0153(6) 0.0082(5)
S1 0.0333(3) 0.0188(2) 0.0199(2) 0.00199(15) 0.00615(16) 0.00033(16)

loop_
_atom_type_symbol
_atom_type_description
_atom_type_scat_dispersion_real
_atom_type_scat_dispersion_imag
_atom_type_scat_source
C C 0.0033 0.0016 'International Tables Vol C Tables 4.2.6.8 and 6.1.1.4'
H H 0 0 'International Tables Vol C Tables 4.2.6.8 and 6.1.1.4'
N N 0.0061 0.0033 'International Tables Vol C Tables 4.2.6.8 and 6.1.1.4'
O O 0.0106 0.006 'International Tables Vol C Tables 4.2.6.8 and 6.1.1.4'
S S 0.1246 0.1234 'International Tables Vol C Tables 4.2.6.8 and 6.1.1.4'

loop_
_exptl_crystal_face_index_h
_exptl_crystal_face_index_k
_exptl_crystal_face_index_l
_exptl_crystal_face_perp_dist
1 0 0 0.225
1 -2 0 0.336
-1 -7 0 0.416
-4 3 0 0.271
1 11 0 0.32
-1 -18 13 0.292
1 -2 -14 0.208
-1 2 14 0.203

loop_
_geom_angle_atom_site_label_1
_geom_angle_atom_site_label_2
_geom_angle_atom_site_label_3
_geom_angle
_geom_angle_site_symmetry_1
_geom_angle_site_symmetry_3
_geom_angle_publ_flag
N2 C1 C5 124.34(15) . . ?
N2 C1 N1 115.53(14) . . ?
C5 C1 N1 120.04(14) . . ?
N2 C2 C3 123.75(16) . . ?
N2 C2 H2 118.1 . . ?
C3 C2 H2 118.1 . . ?
C2 C3 C4 118.41(16) . . ?
C2 C3 H3 120.8 . . ?
C4 C3 H3 120.8 . . ?
C3 C4 C5 119.69(16) . . ?
C3 C4 H4 120.2 . . ?
C5 C4 H4 120.2 . . ?
C4 C5 C1 116.69(15) . . ?
C4 C5 C6 122.08(15) . . ?
C1 C5 C6 121.18(15) . . ?
N3 C6 C10 120.99(15) . . ?
N3 C6 C5 118.33(15) . . ?
C10 C6 C5 120.68(14) . . ?
N3 C7 C8 124.38(16) . . ?
N3 C7 H7 117.8 . . ?
C8 C7 H7 117.8 . . ?
C9 C8 C7 118.65(16) . . ?
C9 C8 H8 120.7 . . ?
C7 C8 H8 120.7 . . ?
C8 C9 C10 117.51(16) . . ?
C8 C9 H9 121.2 . . ?
C10 C9 H9 121.2 . . ?
C9 C10 C6 120.92(15) . . ?
C9 C10 S1 119.57(13) . . ?
C6 C10 S1 119.26(12) . . ?
N1 C11 H11A 109.5 . . ?
N1 C11 H11B 109.5 . . ?
H11A C11 H11B 109.5 . . ?
N1 C11 H11C 109.5 . . ?
H11A C11 H11C 109.5 . . ?
H11B C11 H11C 109.5 . . ?
C1 N1 C11 118.98(14) . . ?
C1 N1 S1 116.57(11) . . ?
C11 N1 S1 117.70(12) . . ?
C1 N2 C2 117.10(15) . . ?
C7 N3 C6 117.53(15) . . ?
O1 S1 O2 117.39(9) . . ?
O1 S1 N1 108.33(8) . . ?
O2 S1 N1 110.93(8) . . ?
O1 S1 C10 111.02(8) . . ?
O2 S1 C10 108.02(8) . . ?
N1 S1 C10 99.71(7) . . ?

loop_
_geom_bond_atom_site_label_1
_geom_bond_atom_site_label_2
_geom_bond_distance
_geom_bond_site_symmetry_2
_geom_bond_publ_flag
C1 N2 1.327(2) . ?
C1 C5 1.407(2) . ?
C1 N1 1.416(2) . ?
C2 N2 1.341(2) . ?
C2 C3 1.380(3) . ?
C2 H2 0.95 . ?
C3 C4 1.386(2) . ?
C3 H3 0.95 . ?
C4 C5 1.393(2) . ?
C4 H4 0.95 . ?
C5 C6 1.466(2) . ?
C6 N3 1.348(2) . ?
C6 C10 1.398(2) . ?
C7 N3 1.334(2) . ?
C7 C8 1.389(3) . ?
C7 H7 0.95 . ?
C8 C9 1.379(3) . ?
C8 H8 0.95 . ?
C9 C10 1.387(2) . ?
C9 H9 0.95 . ?
C10 S1 1.7445(16) . ?
C11 N1 1.473(2) . ?
C11 H11A 0.98 . ?
C11 H11B 0.98 . ?
C11 H11C 0.98 . ?
N1 S1 1.6433(15) . ?
O1 S1 1.4303(14) . ?
O2 S1 1.4391(14) . ?
